data_7011520
loop_
_publ_author_name
'Szczepura, Lisa F.'
'Ooro, Betty A.'
'Wilson, Scott R.'

_publ_section_title
;
 Synthesis of hexanuclear molybdenum clusters containing phosphine
 oxide ligands
;
_journal_issue 16
_journal_name_full 'Journal of the Chemical Society, Dalton Transactions'
_journal_page_first 3112
_journal_paper_doi 10.1039/b200792d
_journal_year 2002
_chemical_formula_moiety 'C18 H42 Cl12 Mo6 O2 P2, 2(C H Cl3)'
_chemical_formula_sum 'C20 H44 Cl18 Mo6 O2 P2'
_chemical_formula_weight 1592.23
_chemical_name_systematic
; 
? 
;
_space_group_IT_number 14
_symmetry_cell_setting monoclinic
_symmetry_space_group_name_Hall '-P 2yn'
_symmetry_space_group_name_H-M 'P 1 21/n 1'
_atom_sites_solution_hydrogens geom
_atom_sites_solution_primary direct
_atom_sites_solution_secondary difmap
_audit_creation_method SHELXL-97
_audit_update_record
; 
? 
;
_cell_angle_alpha 90.00
_cell_angle_beta 91.799(5)
_cell_angle_gamma 90.00
_cell_formula_units_Z 2
_cell_length_a 10.0685(16)
_cell_length_b 15.617(2)
_cell_length_c 15.693(3)
_cell_measurement_reflns_used 923
_cell_measurement_temperature 193(2)
_cell_measurement_theta_max 27.8
_cell_measurement_theta_min 2.6
_cell_volume 2466.3(7)
_computing_cell_refinement 'SAINT V5 (Bruker, 1998)'
_computing_data_collection 'SMART V5 (Bruker, 1998)'
_computing_data_reduction 'SAINT V5 (Bruker, 1998)'
_computing_molecular_graphics 'SHELXTL V5 (Bruker, 1998)'
_computing_publication_material 'CIFTAB (Sheldrick, 1998)'
_computing_structure_refinement 'SHELXTL V5 (Bruker, 1998)'
_computing_structure_solution 'SHELXTL V5 (Bruker, 1998)'
_diffrn_ambient_temperature 193(2)
_diffrn_measured_fraction_theta_full 0.998
_diffrn_measured_fraction_theta_max 0.998
_diffrn_measurement_device 'Siemens Platform/CCD'
_diffrn_measurement_method 'profile data from \w scans'
_diffrn_radiation_monochromator graphite
_diffrn_radiation_source 'normal-focus sealed tube'
_diffrn_radiation_type MoK\a
_diffrn_radiation_wavelength 0.71073
_diffrn_radiation_wavelength_id p46ka
_diffrn_reflns_av_R_equivalents 0.0507
_diffrn_reflns_av_sigmaI/netI 0.0415
_diffrn_reflns_limit_h_max 12
_diffrn_reflns_limit_h_min -11
_diffrn_reflns_limit_k_max 17
_diffrn_reflns_limit_k_min -18
_diffrn_reflns_limit_l_max 18
_diffrn_reflns_limit_l_min -18
_diffrn_reflns_number 18342
_diffrn_reflns_theta_full 25.31
_diffrn_reflns_theta_max 25.31
_diffrn_reflns_theta_min 1.84
_diffrn_standards_decay_% 0.5
_diffrn_standards_interval_time 552
_diffrn_standards_number 341
_exptl_absorpt_coefficient_mu 2.542
_exptl_absorpt_correction_T_max 0.8692
_exptl_absorpt_correction_T_min 0.5564
_exptl_absorpt_correction_type integration
_exptl_absorpt_process_details '(Bruker, 1998)'
_exptl_crystal_colour yellow
_exptl_crystal_density_diffrn 2.144
_exptl_crystal_description tabular
_exptl_crystal_F_000 1536
_exptl_crystal_id p46ka
_exptl_crystal_preparation
; 
The data crystal was mounted using oil (Parantone-N, Exxon) to a 
thin glass fiber with the (0 1 -1) scattering planes roughly normal 
to the spindle axis. 
;
_exptl_crystal_size_max 0.20
_exptl_crystal_size_mid 0.16
_exptl_crystal_size_min 0.06
_refine_diff_density_max 0.582
_refine_diff_density_min -0.576
_refine_diff_density_rms 0.094
_refine_ls_extinction_method none
_refine_ls_goodness_of_fit_ref 1.022
_refine_ls_hydrogen_treatment noref
_refine_ls_matrix_type full
_refine_ls_number_parameters 299
_refine_ls_number_reflns 4492
_refine_ls_number_restraints 293
_refine_ls_restrained_S_all 1.051
_refine_ls_R_factor_all 0.0491
_refine_ls_R_factor_gt 0.0288
_refine_ls_shift/su_max 0.002
_refine_ls_shift/su_mean 0.000
_refine_ls_structure_factor_coef Fsqd
_refine_ls_weighting_details 'calc w=1/[\s^2^(Fo^2^)+(0.0320P)^2^+0.0000P] where P=(Fo^2^+2Fc^2^)/3'
_refine_ls_weighting_scheme calc
_refine_ls_wR_factor_gt 0.0626
_refine_ls_wR_factor_ref 0.0672
_reflns_number_gt 3341
_reflns_number_total 4492
_reflns_threshold_expression >2sigma(I)
_cod_data_source_file b200792d.txt
_cod_data_source_block p46ka
_cod_depositor_comments
;
The following automatic conversions were performed:
'_symmetry_cell_setting' value 'Monoclinic' changed to 'monoclinic'
according to '/home/saulius/struct/CIF-dictionaries/cif_core.dic'
dictionary named 'cif_core.dic' version 2.4.1 from 2010-06-29.

Automatic conversion script
Id: cif_fix_enum 1527 2010-12-29 10:47:43Z saulius 
;
_cod_original_sg_symbol_Hall '-P 2yn '
_cod_original_sg_symbol_H-M 'P21/n '
_cod_database_code 7011520

loop_
_symmetry_equiv_pos_as_xyz
'x, y, z'
'-x+1/2, y+1/2, -z+1/2'
'-x, -y, -z'
'x-1/2, -y-1/2, z-1/2'

loop_
_atom_site_label
_atom_site_type_symbol
_atom_site_fract_x
_atom_site_fract_y
_atom_site_fract_z
_atom_site_U_iso_or_equiv
_atom_site_adp_type
_atom_site_occupancy
_atom_site_symmetry_multiplicity
_atom_site_calc_flag
_atom_site_refinement_flags
_atom_site_disorder_assembly
_atom_site_disorder_group
Mo1 Mo 0.10014(4) 0.09043(2) 0.54015(2) 0.02906(11) Uani 1 1 d . . .
Mo2 Mo -0.04915(4) -0.02430(2) 0.60941(2) 0.02945(11) Uani 1 1 d . . .
Mo3 Mo 0.14482(4) -0.07119(2) 0.51402(2) 0.02918(11) Uani 1 1 d . . .
Cl1 Cl 0.27964(10) 0.04159(7) 0.44799(7) 0.0388(3) Uani 1 1 d . . .
Cl2 Cl 0.00514(11) 0.17728(6) 0.42146(6) 0.0374(3) Uani 1 1 d . . .
Cl3 Cl -0.08867(11) 0.13082(7) 0.62847(6) 0.0400(3) Uani 1 1 d . . .
Cl4 Cl 0.18644(11) -0.00421(7) 0.65501(6) 0.0405(3) Uani 1 1 d . . .
Cl5 Cl -0.10910(13) -0.05608(8) 0.75351(7) 0.0560(4) Uani 1 1 d . . .
Cl6 Cl 0.33388(12) -0.16564(8) 0.53472(8) 0.0531(3) Uani 1 1 d . . .
P1 P 0.28447(12) 0.27213(7) 0.61288(8) 0.0416(3) Uani 1 1 d D . .
O1 O 0.2149(3) 0.1914(2) 0.5879(2) 0.0552(9) Uani 1 1 d . A .
C1 C 0.2036(7) 0.3305(6) 0.6944(5) 0.061(3) Uani 0.540(5) 1 d PDU A 1
H1A H 0.2099 0.2964 0.7475 0.073 Uiso 0.540(5) 1 calc PR A 1
H1B H 0.2537 0.3842 0.7048 0.073 Uiso 0.540(5) 1 calc PR A 1
C2 C 0.0585(8) 0.3536(7) 0.6775(6) 0.065(3) Uani 0.540(5) 1 d PDU A 1
H2A H 0.0511 0.3887 0.6250 0.078 Uiso 0.540(5) 1 calc PR A 1
H2B H 0.0072 0.3003 0.6671 0.078 Uiso 0.540(5) 1 calc PR A 1
C3 C -0.0020(10) 0.4018(9) 0.7492(8) 0.076(4) Uani 0.540(5) 1 d PDU A 1
H3A H 0.0652 0.4391 0.7764 0.091 Uiso 0.540(5) 1 calc PR A 1
H3B H -0.0347 0.3612 0.7913 0.091 Uiso 0.540(5) 1 calc PR A 1
H3C H -0.0761 0.4367 0.7269 0.091 Uiso 0.540(5) 1 calc PR A 1
C4 C 0.2836(10) 0.3397(6) 0.5192(4) 0.069(3) Uani 0.540(5) 1 d PDU A 1
H4A H 0.1917 0.3602 0.5077 0.083 Uiso 0.540(5) 1 calc PR A 1
H4B H 0.3397 0.3905 0.5317 0.083 Uiso 0.540(5) 1 calc PR A 1
C5 C 0.3329(13) 0.2970(6) 0.4384(5) 0.064(3) Uani 0.540(5) 1 d PDU A 1
H5A H 0.4264 0.2790 0.4482 0.077 Uiso 0.540(5) 1 calc PR A 1
H5B H 0.2794 0.2449 0.4264 0.077 Uiso 0.540(5) 1 calc PR A 1
C6 C 0.3240(16) 0.3547(8) 0.3629(5) 0.109(4) Uani 0.540(5) 1 d PDU A 1
H6A H 0.3757 0.4067 0.3747 0.130 Uiso 0.540(5) 1 calc PR A 1
H6B H 0.2309 0.3699 0.3509 0.130 Uiso 0.540(5) 1 calc PR A 1
H6C H 0.3597 0.3253 0.3134 0.130 Uiso 0.540(5) 1 calc PR A 1
C7 C 0.4509(6) 0.2509(6) 0.6439(5) 0.058(2) Uani 0.540(5) 1 d PDU A 1
H7A H 0.5011 0.2335 0.5935 0.070 Uiso 0.540(5) 1 calc PR A 1
H7B H 0.4924 0.3034 0.6680 0.070 Uiso 0.540(5) 1 calc PR A 1
C8 C 0.4570(9) 0.1798(8) 0.7101(8) 0.083(3) Uani 0.540(5) 1 d PDU A 1
H8A H 0.4147 0.2004 0.7624 0.100 Uiso 0.540(5) 1 calc PR A 1
H8B H 0.4043 0.1305 0.6882 0.100 Uiso 0.540(5) 1 calc PR A 1
C9 C 0.5929(10) 0.1497(8) 0.7331(8) 0.102(4) Uani 0.540(5) 1 d PDU A 1
H9A H 0.6455 0.1976 0.7564 0.122 Uiso 0.540(5) 1 calc PR A 1
H9B H 0.6349 0.1274 0.6822 0.122 Uiso 0.540(5) 1 calc PR A 1
H9C H 0.5883 0.1043 0.7760 0.122 Uiso 0.540(5) 1 calc PR A 1
C10 C 0.1609(9) 0.3461(7) 0.6459(6) 0.066(3) Uani 0.460(5) 1 d PDU A 2
H10A H 0.2025 0.4029 0.6553 0.079 Uiso 0.460(5) 1 calc PR A 2
H10B H 0.0921 0.3521 0.5999 0.079 Uiso 0.460(5) 1 calc PR A 2
C11 C 0.0948(11) 0.3178(8) 0.7277(7) 0.065(3) Uani 0.460(5) 1 d PDU A 2
H11A H 0.0778 0.2554 0.7248 0.078 Uiso 0.460(5) 1 calc PR A 2
H11B H 0.1567 0.3285 0.7768 0.078 Uiso 0.460(5) 1 calc PR A 2
C12 C -0.0328(12) 0.3629(10) 0.7426(11) 0.086(4) Uani 0.460(5) 1 d PDU A 2
H12A H -0.1055 0.3332 0.7119 0.103 Uiso 0.460(5) 1 calc PR A 2
H12B H -0.0272 0.4219 0.7219 0.103 Uiso 0.460(5) 1 calc PR A 2
H12C H -0.0497 0.3632 0.8037 0.103 Uiso 0.460(5) 1 calc PR A 2
C13 C 0.3847(9) 0.3222(8) 0.5343(6) 0.081(4) Uani 0.460(5) 1 d PDU A 2
H13A H 0.4214 0.3765 0.5576 0.097 Uiso 0.460(5) 1 calc PR A 2
H13B H 0.4602 0.2842 0.5215 0.097 Uiso 0.460(5) 1 calc PR A 2
C14 C 0.3053(17) 0.3407(12) 0.4527(8) 0.110(4) Uani 0.460(5) 1 d PDU A 2
H14A H 0.2129 0.3209 0.4597 0.132 Uiso 0.460(5) 1 calc PR A 2
H14B H 0.3026 0.4034 0.4438 0.132 Uiso 0.460(5) 1 calc PR A 2
C15 C 0.358(2) 0.3000(13) 0.3761(7) 0.143(5) Uani 0.460(5) 1 d PDU A 2
H15A H 0.3312 0.3334 0.3255 0.171 Uiso 0.460(5) 1 calc PR A 2
H15B H 0.3229 0.2417 0.3706 0.171 Uiso 0.460(5) 1 calc PR A 2
H15C H 0.4553 0.2979 0.3811 0.171 Uiso 0.460(5) 1 calc PR A 2
C16 C 0.3957(9) 0.2549(7) 0.7049(5) 0.073(3) Uani 0.460(5) 1 d PDU A 2
H16A H 0.4135 0.3117 0.7309 0.087 Uiso 0.460(5) 1 calc PR A 2
H16B H 0.3458 0.2214 0.7469 0.087 Uiso 0.460(5) 1 calc PR A 2
C17 C 0.5292(9) 0.2111(7) 0.6958(10) 0.080(3) Uani 0.460(5) 1 d PDU A 2
H17A H 0.5777 0.2392 0.6496 0.096 Uiso 0.460(5) 1 calc PR A 2
H17B H 0.5826 0.2182 0.7495 0.096 Uiso 0.460(5) 1 calc PR A 2
C18 C 0.5158(10) 0.1183(6) 0.6766(7) 0.058(3) Uani 0.460(5) 1 d PDU A 2
H18A H 0.4841 0.1109 0.6173 0.069 Uiso 0.460(5) 1 calc PR A 2
H18B H 0.4521 0.0925 0.7149 0.069 Uiso 0.460(5) 1 calc PR A 2
H18C H 0.6024 0.0904 0.6847 0.069 Uiso 0.460(5) 1 calc PR A 2
Cl7 Cl 0.2792(2) -0.41063(12) 0.45295(10) 0.1053(6) Uani 1 1 d . . .
Cl8 Cl 0.0690(2) -0.41036(12) 0.57007(14) 0.1062(6) Uani 1 1 d . . .
Cl9 Cl 0.3372(2) -0.42613(13) 0.63256(11) 0.1113(7) Uani 1 1 d . . .
C19 C 0.2326(6) -0.3808(4) 0.5541(3) 0.0717(17) Uani 1 1 d . . .
H19 H 0.2391 -0.3170 0.5587 0.086 Uiso 1 1 calc R . .

loop_
_atom_site_aniso_label
_atom_site_aniso_U_11
_atom_site_aniso_U_22
_atom_site_aniso_U_33
_atom_site_aniso_U_23
_atom_site_aniso_U_13
_atom_site_aniso_U_12
Mo1 0.0335(2) 0.0239(2) 0.02974(19) -0.00266(14) -0.00044(16) -0.00320(16)
Mo2 0.0362(2) 0.0275(2) 0.02480(18) 0.00018(14) 0.00272(15) -0.00061(16)
Mo3 0.0306(2) 0.0245(2) 0.0324(2) 0.00055(14) 0.00094(16) 0.00212(16)
Cl1 0.0323(6) 0.0365(6) 0.0481(6) 0.0016(5) 0.0074(5) -0.0028(5)
Cl2 0.0432(7) 0.0272(6) 0.0419(6) 0.0070(4) 0.0013(5) 0.0000(5)
Cl3 0.0503(7) 0.0325(6) 0.0378(6) -0.0100(4) 0.0086(5) 0.0017(5)
Cl4 0.0430(7) 0.0436(7) 0.0343(6) 0.0010(5) -0.0105(5) -0.0018(5)
Cl5 0.0722(9) 0.0625(8) 0.0341(6) 0.0087(5) 0.0146(6) -0.0009(7)
Cl6 0.0438(7) 0.0423(7) 0.0731(8) 0.0052(6) 0.0012(6) 0.0152(6)
P1 0.0425(7) 0.0337(7) 0.0487(7) -0.0100(5) 0.0009(6) -0.0084(6)
O1 0.062(2) 0.040(2) 0.062(2) -0.0146(16) -0.0089(17) -0.0199(17)
C1 0.044(5) 0.068(6) 0.071(7) -0.027(6) -0.003(5) -0.006(5)
C2 0.055(6) 0.065(7) 0.075(6) -0.024(5) 0.002(5) 0.002(5)
C3 0.049(6) 0.089(9) 0.090(7) -0.043(7) -0.001(6) 0.008(6)
C4 0.082(7) 0.065(6) 0.062(6) 0.003(5) 0.019(6) -0.009(6)
C5 0.079(6) 0.068(7) 0.048(5) 0.013(5) 0.032(5) -0.001(6)
C6 0.153(9) 0.093(9) 0.082(6) 0.042(6) 0.046(7) 0.045(8)
C7 0.044(6) 0.079(6) 0.052(5) -0.014(4) 0.004(4) -0.010(5)
C8 0.054(6) 0.118(8) 0.077(6) 0.014(6) -0.008(6) -0.006(6)
C9 0.064(7) 0.135(9) 0.108(8) 0.004(7) 0.011(6) 0.033(7)
C10 0.057(8) 0.058(7) 0.082(8) -0.012(7) 0.000(6) 0.003(6)
C11 0.057(6) 0.062(7) 0.078(7) -0.028(5) 0.010(6) -0.004(5)
C12 0.074(8) 0.080(10) 0.105(9) -0.030(8) 0.021(7) -0.002(7)
C13 0.061(7) 0.078(8) 0.105(7) 0.012(7) 0.024(7) 0.016(7)
C14 0.121(9) 0.106(9) 0.104(8) 0.031(8) 0.021(7) 0.013(8)
C15 0.159(11) 0.146(12) 0.124(8) 0.000(10) 0.011(9) 0.033(10)
C16 0.061(7) 0.084(8) 0.072(7) -0.018(6) -0.011(6) -0.001(6)
C17 0.062(7) 0.087(7) 0.088(7) -0.004(6) -0.023(7) 0.006(6)
C18 0.032(6) 0.084(7) 0.057(6) -0.025(6) 0.007(5) -0.004(5)
Cl7 0.1484(18) 0.1079(15) 0.0607(10) -0.0106(9) 0.0201(11) -0.0171(13)
Cl8 0.0983(14) 0.0878(14) 0.1335(17) 0.0048(11) 0.0170(12) -0.0063(11)
Cl9 0.1402(18) 0.1130(15) 0.0784(12) 0.0238(10) -0.0300(12) -0.0133(13)
C19 0.105(5) 0.051(3) 0.060(3) 0.007(3) 0.004(3) -0.014(3)

loop_
_atom_type_symbol
_atom_type_description
_atom_type_scat_dispersion_real
_atom_type_scat_dispersion_imag
_atom_type_scat_source
C C 0.0033 0.0016 'International Tables Vol C Tables 4.2.6.8 and 6.1.1.4'
H H 0.0000 0.0000 'International Tables Vol C Tables 4.2.6.8 and 6.1.1.4'
O O 0.0106 0.0060 'International Tables Vol C Tables 4.2.6.8 and 6.1.1.4'
P P 0.1023 0.0942 'International Tables Vol C Tables 4.2.6.8 and 6.1.1.4'
Cl Cl 0.1484 0.1585 'International Tables Vol C Tables 4.2.6.8 and 6.1.1.4'
Mo Mo -1.6832 0.6857 'International Tables Vol C Tables 4.2.6.8 and 6.1.1.4'

loop_
_exptl_crystal_face_index_h
_exptl_crystal_face_index_k
_exptl_crystal_face_index_l
_exptl_crystal_face_perp_dist
1.00 0.00 1.00 0.0300
-1.00 0.00 -1.00 0.0300
0.00 1.00 -1.00 0.0800
0.00 -1.00 1.00 0.0800
1.00 -1.00 0.00 0.1000
-1.00 1.00 0.00 0.1000

loop_
_geom_angle_atom_site_label_1
_geom_angle_atom_site_label_2
_geom_angle_atom_site_label_3
_geom_angle
_geom_angle_site_symmetry_1
_geom_angle_site_symmetry_3
_geom_angle_publ_flag
O1 Mo1 Cl4 90.67(10) . . y
O1 Mo1 Cl3 91.89(10) . . y
Cl4 Mo1 Cl3 90.15(4) . . y
O1 Mo1 Cl1 92.10(10) . . y
Cl4 Mo1 Cl1 89.74(4) . . y
Cl3 Mo1 Cl1 176.01(4) . . y
O1 Mo1 Cl2 93.05(10) . . y
Cl4 Mo1 Cl2 176.28(4) . . y
Cl3 Mo1 Cl2 89.79(4) . . y
Cl1 Mo1 Cl2 90.07(4) . . y
O1 Mo1 Mo3 134.09(10) . . ?
Cl4 Mo1 Mo3 58.32(3) . . ?
Cl3 Mo1 Mo3 118.47(3) . . ?
Cl1 Mo1 Mo3 58.29(3) . . ?
Cl2 Mo1 Mo3 118.61(3) . . ?
O1 Mo1 Mo2 133.93(9) . . ?
Cl4 Mo1 Mo2 58.44(3) . . ?
Cl3 Mo1 Mo2 58.39(3) . . ?
Cl1 Mo1 Mo2 118.38(3) . . ?
Cl2 Mo1 Mo2 118.57(3) . . ?
Mo3 Mo1 Mo2 60.103(15) . . ?
O1 Mo1 Mo2 135.88(9) . 3_556 ?
Cl4 Mo1 Mo2 118.44(3) . 3_556 ?
Cl3 Mo1 Mo2 118.31(3) . 3_556 ?
Cl1 Mo1 Mo2 58.43(3) . 3_556 ?
Cl2 Mo1 Mo2 58.48(3) . 3_556 ?
Mo3 Mo1 Mo2 60.140(13) . 3_556 ?
Mo2 Mo1 Mo2 90.185(17) . 3_556 ?
O1 Mo1 Mo3 135.70(10) . 3_556 ?
Cl4 Mo1 Mo3 118.56(3) . 3_556 ?
Cl3 Mo1 Mo3 58.27(3) . 3_556 ?
Cl1 Mo1 Mo3 118.47(3) . 3_556 ?
Cl2 Mo1 Mo3 58.44(3) . 3_556 ?
Mo3 Mo1 Mo3 90.188(16) . 3_556 ?
Mo2 Mo1 Mo3 60.134(15) . 3_556 ?
Mo2 Mo1 Mo3 60.054(14) 3_556 3_556 ?
Cl5 Mo2 Cl3 92.42(4) . . ?
Cl5 Mo2 Cl4 91.19(4) . . ?
Cl3 Mo2 Cl4 89.84(4) . . ?
Cl5 Mo2 Cl1 93.40(4) . 3_556 ?
Cl3 Mo2 Cl1 89.90(4) . 3_556 ?
Cl4 Mo2 Cl1 175.41(4) . 3_556 ?
Cl5 Mo2 Cl2 92.09(4) . 3_556 ?
Cl3 Mo2 Cl2 175.49(4) . 3_556 ?
Cl4 Mo2 Cl2 90.18(4) . 3_556 ?
Cl1 Mo2 Cl2 89.72(4) 3_556 3_556 ?
Cl5 Mo2 Mo1 134.39(4) . . ?
Cl3 Mo2 Mo1 58.19(3) . . ?
Cl4 Mo2 Mo1 58.14(3) . . ?
Cl1 Mo2 Mo1 118.07(3) 3_556 . ?
Cl2 Mo2 Mo1 118.24(3) 3_556 . ?
Cl5 Mo2 Mo1 135.78(4) . 3_556 ?
Cl3 Mo2 Mo1 118.03(3) . 3_556 ?
Cl4 Mo2 Mo1 118.12(3) . 3_556 ?
Cl1 Mo2 Mo1 58.16(3) 3_556 3_556 ?
Cl2 Mo2 Mo1 58.17(3) 3_556 3_556 ?
Mo1 Mo2 Mo1 89.815(17) . 3_556 ?
Cl5 Mo2 Mo3 134.12(4) . . ?
Cl3 Mo2 Mo3 118.12(3) . . ?
Cl4 Mo2 Mo3 58.17(3) . . ?
Cl1 Mo2 Mo3 118.13(3) 3_556 . ?
Cl2 Mo2 Mo3 58.32(3) 3_556 . ?
Mo1 Mo2 Mo3 59.945(16) . . ?
Mo1 Mo2 Mo3 59.978(16) 3_556 . ?
Cl5 Mo2 Mo3 135.87(4) . 3_556 ?
Cl3 Mo2 Mo3 58.16(3) . 3_556 ?
Cl4 Mo2 Mo3 118.09(3) . 3_556 ?
Cl1 Mo2 Mo3 58.12(3) 3_556 3_556 ?
Cl2 Mo2 Mo3 118.05(3) 3_556 3_556 ?
Mo1 Mo2 Mo3 59.971(16) . 3_556 ?
Mo1 Mo2 Mo3 59.894(16) 3_556 3_556 ?
Mo3 Mo2 Mo3 90.003(18) . 3_556 ?
Cl6 Mo3 Cl4 91.56(4) . . ?
Cl6 Mo3 Cl1 92.90(4) . . ?
Cl4 Mo3 Cl1 89.65(4) . . ?
Cl6 Mo3 Cl3 92.77(4) . 3_556 ?
Cl4 Mo3 Cl3 175.67(4) . 3_556 ?
Cl1 Mo3 Cl3 90.13(4) . 3_556 ?
Cl6 Mo3 Cl2 91.40(4) . 3_556 ?
Cl4 Mo3 Cl2 90.32(4) . 3_556 ?
Cl1 Mo3 Cl2 175.70(4) . 3_556 ?
Cl3 Mo3 Cl2 89.58(4) 3_556 3_556 ?
Cl6 Mo3 Mo1 135.20(4) . . ?
Cl4 Mo3 Mo1 58.19(3) . . ?
Cl1 Mo3 Mo1 58.26(3) . . ?
Cl3 Mo3 Mo1 118.22(3) 3_556 . ?
Cl2 Mo3 Mo1 118.30(3) 3_556 . ?
Cl6 Mo3 Mo1 134.97(4) . 3_556 ?
Cl4 Mo3 Mo1 118.29(3) . 3_556 ?
Cl1 Mo3 Mo1 118.23(3) . 3_556 ?
Cl3 Mo3 Mo1 58.20(3) 3_556 3_556 ?
Cl2 Mo3 Mo1 58.18(3) 3_556 3_556 ?
Mo1 Mo3 Mo1 89.812(16) . 3_556 ?
Cl6 Mo3 Mo2 134.02(3) . . ?
Cl4 Mo3 Mo2 58.35(3) . . ?
Cl1 Mo3 Mo2 118.20(3) . . ?
Cl3 Mo3 Mo2 118.16(3) 3_556 . ?
Cl2 Mo3 Mo2 58.37(3) 3_556 . ?
Mo1 Mo3 Mo2 59.951(13) . . ?
Mo1 Mo3 Mo2 59.968(16) 3_556 . ?
Cl6 Mo3 Mo2 135.98(3) . 3_556 ?
Cl4 Mo3 Mo2 118.15(3) . 3_556 ?
Cl1 Mo3 Mo2 58.36(3) . 3_556 ?
Cl3 Mo3 Mo2 58.28(3) 3_556 3_556 ?
Cl2 Mo3 Mo2 118.07(3) 3_556 3_556 ?
Mo1 Mo3 Mo2 59.966(15) . 3_556 ?
Mo1 Mo3 Mo2 59.894(15) 3_556 3_556 ?
Mo2 Mo3 Mo2 89.997(18) . 3_556 ?
Mo1 Cl1 Mo3 63.45(3) . . ?
Mo1 Cl1 Mo2 63.41(3) . 3_556 ?
Mo3 Cl1 Mo2 63.53(3) . 3_556 ?
Mo1 Cl2 Mo3 63.38(3) . 3_556 ?
Mo1 Cl2 Mo2 63.35(3) . 3_556 ?
Mo3 Cl2 Mo2 63.31(3) 3_556 3_556 ?
Mo1 Cl3 Mo3 63.52(3) . 3_556 ?
Mo1 Cl3 Mo2 63.42(3) . . ?
Mo3 Cl3 Mo2 63.57(3) 3_556 . ?
Mo1 Cl4 Mo3 63.49(3) . . ?
Mo1 Cl4 Mo2 63.43(3) . . ?
Mo3 Cl4 Mo2 63.49(3) . . ?
O1 P1 C7 110.4(3) . . ?
O1 P1 C10 107.3(4) . . ?
O1 P1 C1 113.5(4) . . ?
C7 P1 C1 110.4(3) . . ?
O1 P1 C13 117.2(4) . . ?
C10 P1 C13 109.2(4) . . ?
O1 P1 C4 106.9(4) . . ?
C7 P1 C4 108.4(3) . . ?
C1 P1 C4 107.0(3) . . ?
O1 P1 C16 110.9(4) . . ?
C10 P1 C16 106.4(4) . . ?
C13 P1 C16 105.3(4) . . ?
P1 O1 Mo1 171.1(2) . . y
C2 C1 P1 116.9(5) . . ?
C2 C1 H1A 108.1 . . ?
P1 C1 H1A 108.1 . . ?
C2 C1 H1B 108.1 . . ?
P1 C1 H1B 108.1 . . ?
H1A C1 H1B 107.3 . . ?
C3 C2 C1 113.5(6) . . ?
C3 C2 H2A 108.9 . . ?
C1 C2 H2A 108.9 . . ?
C3 C2 H2B 108.9 . . ?
C1 C2 H2B 108.9 . . ?
H2A C2 H2B 107.7 . . ?
C2 C3 H3A 109.5 . . ?
C2 C3 H3B 109.5 . . ?
H3A C3 H3B 109.5 . . ?
C2 C3 H3C 109.5 . . ?
H3A C3 H3C 109.5 . . ?
H3B C3 H3C 109.5 . . ?
C5 C4 P1 115.2(5) . . ?
C5 C4 H4A 108.5 . . ?
P1 C4 H4A 108.5 . . ?
C5 C4 H4B 108.5 . . ?
P1 C4 H4B 108.5 . . ?
H4A C4 H4B 107.5 . . ?
C6 C5 C4 112.5(7) . . ?
C6 C5 H5A 109.1 . . ?
C4 C5 H5A 109.1 . . ?
C6 C5 H5B 109.1 . . ?
C4 C5 H5B 109.1 . . ?
H5A C5 H5B 107.8 . . ?
C5 C6 H6A 109.5 . . ?
C5 C6 H6B 109.5 . . ?
H6A C6 H6B 109.5 . . ?
C5 C6 H6C 109.5 . . ?
H6A C6 H6C 109.5 . . ?
H6B C6 H6C 109.5 . . ?
C8 C7 P1 110.1(6) . . ?
C8 C7 H7A 109.6 . . ?
P1 C7 H7A 109.6 . . ?
C8 C7 H7B 109.6 . . ?
P1 C7 H7B 109.6 . . ?
H7A C7 H7B 108.2 . . ?
C9 C8 C7 114.5(7) . . ?
C9 C8 H8A 108.6 . . ?
C7 C8 H8A 108.6 . . ?
C9 C8 H8B 108.6 . . ?
C7 C8 H8B 108.6 . . ?
H8A C8 H8B 107.6 . . ?
C8 C9 H9A 109.5 . . ?
C8 C9 H9B 109.5 . . ?
H9A C9 H9B 109.5 . . ?
C8 C9 H9C 109.5 . . ?
H9A C9 H9C 109.5 . . ?
H9B C9 H9C 109.5 . . ?
C11 C10 P1 112.5(6) . . ?
C11 C10 H10A 109.1 . . ?
P1 C10 H10A 109.1 . . ?
C11 C10 H10B 109.1 . . ?
P1 C10 H10B 109.1 . . ?
H10A C10 H10B 107.8 . . ?
C12 C11 C10 113.3(8) . . ?
C12 C11 H11A 108.9 . . ?
C10 C11 H11A 108.9 . . ?
C12 C11 H11B 108.9 . . ?
C10 C11 H11B 108.9 . . ?
H11A C11 H11B 107.7 . . ?
C11 C12 H12A 109.5 . . ?
C11 C12 H12B 109.5 . . ?
H12A C12 H12B 109.5 . . ?
C11 C12 H12C 109.5 . . ?
H12A C12 H12C 109.5 . . ?
H12B C12 H12C 109.5 . . ?
C14 C13 P1 111.7(9) . . ?
C14 C13 H13A 109.3 . . ?
P1 C13 H13A 109.3 . . ?
C14 C13 H13B 109.3 . . ?
P1 C13 H13B 109.3 . . ?
H13A C13 H13B 107.9 . . ?
C15 C14 C13 114.4(8) . . ?
C15 C14 H14A 108.7 . . ?
C13 C14 H14A 108.7 . . ?
C15 C14 H14B 108.6 . . ?
C13 C14 H14B 108.6 . . ?
H14A C14 H14B 107.6 . . ?
C14 C15 H15A 109.5 . . ?
C14 C15 H15B 109.5 . . ?
H15A C15 H15B 109.5 . . ?
C14 C15 H15C 109.5 . . ?
H15A C15 H15C 109.5 . . ?
H15B C15 H15C 109.5 . . ?
C17 C16 P1 121.1(8) . . ?
C17 C16 H16A 107.1 . . ?
P1 C16 H16A 107.1 . . ?
C17 C16 H16B 107.1 . . ?
P1 C16 H16B 107.1 . . ?
H16A C16 H16B 106.8 . . ?
C18 C17 C16 112.6(7) . . ?
C18 C17 H17A 109.1 . . ?
C16 C17 H17A 109.1 . . ?
C18 C17 H17B 109.1 . . ?
C16 C17 H17B 109.1 . . ?
H17A C17 H17B 107.8 . . ?
C17 C18 H18A 109.5 . . ?
C17 C18 H18B 109.5 . . ?
H18A C18 H18B 109.5 . . ?
C17 C18 H18C 109.5 . . ?
H18A C18 H18C 109.5 . . ?
H18B C18 H18C 109.5 . . ?
Cl7 C19 Cl8 110.2(3) . . ?
Cl7 C19 Cl9 111.2(3) . . ?
Cl8 C19 Cl9 110.1(3) . . ?
Cl7 C19 H19 108.4 . . ?
Cl8 C19 H19 108.4 . . ?
Cl9 C19 H19 108.4 . . ?

loop_
_geom_bond_atom_site_label_1
_geom_bond_atom_site_label_2
_geom_bond_distance
_geom_bond_site_symmetry_2
_geom_bond_publ_flag
Mo1 O1 2.080(3) . y
Mo1 Cl4 2.4679(11) . y
Mo1 Cl3 2.4694(11) . y
Mo1 Cl1 2.4706(11) . y
Mo1 Cl2 2.4721(11) . y
Mo1 Mo3 2.5986(6) . ?
Mo1 Mo2 2.5988(5) . ?
Mo1 Mo2 2.6005(6) 3_556 ?
Mo1 Mo3 2.6008(6) 3_556 ?
Mo2 Cl5 2.4103(11) . y
Mo2 Cl3 2.4746(11) . ?
Mo2 Cl4 2.4759(12) . ?
Mo2 Cl1 2.4776(12) 3_556 ?
Mo2 Cl2 2.4804(11) 3_556 ?
Mo2 Mo1 2.6005(6) 3_556 ?
Mo2 Mo3 2.6028(6) . ?
Mo2 Mo3 2.6051(6) 3_556 ?
Mo3 Cl6 2.4220(12) . y
Mo3 Cl4 2.4712(11) . ?
Mo3 Cl1 2.4712(11) . ?
Mo3 Cl3 2.4713(11) 3_556 ?
Mo3 Cl2 2.4790(11) 3_556 ?
Mo3 Mo1 2.6008(6) 3_556 ?
Mo3 Mo2 2.6051(6) 3_556 ?
Cl1 Mo2 2.4776(12) 3_556 ?
Cl2 Mo3 2.4790(11) 3_556 ?
Cl2 Mo2 2.4804(11) 3_556 ?
Cl3 Mo3 2.4713(11) 3_556 ?
P1 O1 1.489(3) . y
P1 C7 1.762(6) . ?
P1 C10 1.787(6) . ?
P1 C1 1.787(6) . ?
P1 C13 1.796(7) . ?
P1 C4 1.810(6) . ?
P1 C16 1.820(6) . ?
C1 C2 1.519(6) . ?
C1 H1A 0.9900 . ?
C1 H1B 0.9900 . ?
C2 C3 1.500(7) . ?
C2 H2A 0.9900 . ?
C2 H2B 0.9900 . ?
C3 H3A 0.9800 . ?
C3 H3B 0.9800 . ?
C3 H3C 0.9800 . ?
C4 C5 1.529(8) . ?
C4 H4A 0.9900 . ?
C4 H4B 0.9900 . ?
C5 C6 1.489(8) . ?
C5 H5A 0.9900 . ?
C5 H5B 0.9900 . ?
C6 H6A 0.9800 . ?
C6 H6B 0.9800 . ?
C6 H6C 0.9800 . ?
C7 C8 1.520(8) . ?
C7 H7A 0.9900 . ?
C7 H7B 0.9900 . ?
C8 C9 1.481(8) . ?
C8 H8A 0.9900 . ?
C8 H8B 0.9900 . ?
C9 H9A 0.9800 . ?
C9 H9B 0.9800 . ?
C9 H9C 0.9800 . ?
C10 C11 1.529(8) . ?
C10 H10A 0.9900 . ?
C10 H10B 0.9900 . ?
C11 C12 1.490(8) . ?
C11 H11A 0.9900 . ?
C11 H11B 0.9900 . ?
C12 H12A 0.9800 . ?
C12 H12B 0.9800 . ?
C12 H12C 0.9800 . ?
C13 C14 1.515(9) . ?
C13 H13A 0.9900 . ?
C13 H13B 0.9900 . ?
C14 C15 1.474(9) . ?
C14 H14A 0.9900 . ?
C14 H14B 0.9900 . ?
C15 H15A 0.9800 . ?
C15 H15B 0.9800 . ?
C15 H15C 0.9800 . ?
C16 C17 1.519(8) . ?
C16 H16A 0.9900 . ?
C16 H16B 0.9900 . ?
C17 C18 1.485(8) . ?
C17 H17A 0.9900 . ?
C17 H17B 0.9900 . ?
C18 H18A 0.9800 . ?
C18 H18B 0.9800 . ?
C18 H18C 0.9800 . ?
Cl7 C19 1.733(6) . ?
Cl8 C19 1.736(6) . ?
Cl9 C19 1.746(6) . ?
C19 H19 1.0000 . ?
